data_4502782
loop_
_publ_author_name
'Bhattacharya, Suman'
'Saha, Binoy K.'

_publ_section_title
;
 Isostructurality in the Guest Free Forms and in the Clathrates of
 1,3,5-Triethyl-2,4,6-tris(4-halophenoxy)methylbenzenes
;
_journal_issue 1
_journal_name_full 'Crystal Growth &amp; Design'
_journal_page_first 169
_journal_paper_doi 10.1021/cg2009144
_journal_volume 12
_journal_year 2012
_chemical_formula_moiety 'C33 H33 I3 O3, C9 H12'
_chemical_formula_sum 'C42 H45 I3 O3'
_chemical_formula_weight 978.52
_chemical_name_common '1I, mesitylene'
_chemical_name_systematic
;
1,3,5-triethyl-2,4,6-tris(4-iodophenoxy)methylbenzene, mesitylene
;
_space_group_IT_number 2
_symmetry_cell_setting triclinic
_symmetry_space_group_name_Hall '-P 1'
_symmetry_space_group_name_H-M 'P -1'
_atom_sites_solution_hydrogens geom
_atom_sites_solution_primary direct
_atom_sites_solution_secondary difmap
_audit_creation_method SHELXL-97
_cell_angle_alpha 110.275(14)
_cell_angle_beta 95.634(12)
_cell_angle_gamma 91.971(14)
_cell_formula_units_Z 2
_cell_length_a 9.9841(17)
_cell_length_b 13.211(3)
_cell_length_c 15.709(2)
_cell_measurement_reflns_used 3708
_cell_measurement_temperature 298(2)
_cell_measurement_theta_max 29.3976
_cell_measurement_theta_min 2.6090
_cell_volume 1929.0(6)
_computing_cell_refinement
;
CrysAlisPro, Oxford Diffraction Ltd.,
Version 1.171.33.66 (release 28-04-2010 CrysAlis171 .NET)
(compiled Apr 28 2010,14:27:37)
;
_computing_data_collection
;
CrysAlisPro, Oxford Diffraction Ltd.,
Version 1.171.33.66 (release 28-04-2010 CrysAlis171 .NET)
(compiled Apr 28 2010,14:27:37)
;
_computing_data_reduction
;
CrysAlisPro, Oxford Diffraction Ltd.,
Version 1.171.33.66 (release 28-04-2010 CrysAlis171 .NET)
(compiled Apr 28 2010,14:27:37)
;
_computing_structure_refinement 'SHELXL-97 (Sheldrick, 1997)'
_computing_structure_solution 'SHELXS-97 (Sheldrick, 1990)'
_diffrn_ambient_temperature 298(2)
_diffrn_measured_fraction_theta_full 0.839
_diffrn_measured_fraction_theta_max 0.839
_diffrn_measurement_device_type 'Xcalibur, Eos'
_diffrn_measurement_method '\w scans'
_diffrn_radiation_monochromator graphite
_diffrn_radiation_source 'fine-focus sealed tube'
_diffrn_radiation_type MoK\a
_diffrn_radiation_wavelength 0.71073
_diffrn_reflns_av_R_equivalents 0.0881
_diffrn_reflns_av_sigmaI/netI 0.1015
_diffrn_reflns_limit_h_max 13
_diffrn_reflns_limit_h_min -13
_diffrn_reflns_limit_k_max 18
_diffrn_reflns_limit_k_min -17
_diffrn_reflns_limit_l_max 21
_diffrn_reflns_limit_l_min -19
_diffrn_reflns_number 19950
_diffrn_reflns_theta_full 29.46
_diffrn_reflns_theta_max 29.46
_diffrn_reflns_theta_min 2.61
_exptl_absorpt_coefficient_mu 2.456
_exptl_absorpt_correction_T_max 0.6662
_exptl_absorpt_correction_T_min 0.5262
_exptl_absorpt_correction_type multi-scan
_exptl_absorpt_process_details
;
CrysAlisPro, Oxford Diffraction Ltd.,
Version 1.171.33.66 (release 28-04-2010 CrysAlis171 .NET)
(compiled Apr 28 2010,14:27:37)
Empirical absorption correction using spherical harmonics,
 implemented in SCALE3 ABSPACK scaling algorithm.
;
_exptl_crystal_colour colorless
_exptl_crystal_density_diffrn 1.478
_exptl_crystal_density_method 'not measured'
_exptl_crystal_description block
_exptl_crystal_F_000 828
_exptl_crystal_size_max 0.30
_exptl_crystal_size_mid 0.22
_exptl_crystal_size_min 0.18
_refine_diff_density_max 2.695
_refine_diff_density_min -2.488
_refine_diff_density_rms 0.261
_refine_ls_extinction_method none
_refine_ls_goodness_of_fit_ref 1.043
_refine_ls_hydrogen_treatment constr
_refine_ls_matrix_type full
_refine_ls_number_parameters 374
_refine_ls_number_reflns 10714
_refine_ls_number_restraints 0
_refine_ls_restrained_S_all 1.043
_refine_ls_R_factor_all 0.1540
_refine_ls_R_factor_gt 0.1022
_refine_ls_shift/su_max 2.487
_refine_ls_shift/su_mean 0.028
_refine_ls_structure_factor_coef Fsqd
_refine_ls_weighting_details 'calc w=1/[\s^2^(Fo^2^)+(0.2000P)^2^+0.0000P] where P=(Fo^2^+2Fc^2^)/3'
_refine_ls_weighting_scheme calc
_refine_ls_wR_factor_gt 0.2983
_refine_ls_wR_factor_ref 0.3465
_reflns_number_gt 3991
_reflns_number_total 10714
_reflns_threshold_expression >2sigma(I)
_cod_data_source_file cg2009144_si_001.cif
_cod_data_source_block 1I.mesitylene
_cod_original_cell_volume 1929.1(5)
_cod_original_sg_symbol_H-M P-1
_cod_database_code 4502782

loop_
_symmetry_equiv_pos_as_xyz
'x, y, z'
'-x, -y, -z'

loop_
_atom_site_label
_atom_site_type_symbol
_atom_site_fract_x
_atom_site_fract_y
_atom_site_fract_z
_atom_site_U_iso_or_equiv
_atom_site_adp_type
_atom_site_occupancy
_atom_site_symmetry_multiplicity
_atom_site_calc_flag
_atom_site_refinement_flags
_atom_site_disorder_assembly
_atom_site_disorder_group
I2 I 0.01419(9) 0.13198(7) 0.46947(5) 0.0884(4) Uani 1 1 d . . .
I3 I 0.68678(8) 0.04784(9) -0.37116(5) 0.1022(4) Uani 1 1 d . . .
I1 I -0.49668(10) 0.96661(10) -0.15470(12) 0.1506(7) Uani 1 1 d . . .
O3 O 0.1916(7) 0.2456(5) -0.1785(4) 0.0657(18) Uani 1 1 d . . .
C30 C 0.5355(9) 0.2032(7) -0.2278(6) 0.054(2) Uani 1 1 d . . .
H30 H 0.6213 0.2334 -0.2002 0.065 Uiso 1 1 calc R . .
C28 C 0.2945(9) 0.2014(8) -0.2265(6) 0.055(2) Uani 1 1 d . . .
C5 C -0.0340(9) 0.2668(7) -0.1463(5) 0.050(2) Uani 1 1 d . . .
C22 C -0.0445(10) 0.2462(8) 0.2081(6) 0.058(2) Uani 1 1 d . . .
C25 C -0.0122(10) 0.1818(7) 0.3572(6) 0.056(2) Uani 1 1 d . . .
C1 C -0.1543(12) 0.4239(8) -0.0752(7) 0.066(3) Uani 1 1 d . A .
C12 C 0.0006(9) 0.1215(7) -0.0764(7) 0.057(2) Uani 1 1 d . . .
H12A H 0.0209 0.1261 -0.0134 0.069 Uiso 1 1 calc R . .
H12B H 0.0847 0.1146 -0.1032 0.069 Uiso 1 1 calc R . .
C9 C 0.0544(9) 0.2089(7) -0.2174(5) 0.055(2) Uani 1 1 d . . .
H9A H 0.0405 0.1312 -0.2329 0.066 Uiso 1 1 calc R . .
H9B H 0.0335 0.2257 -0.2724 0.066 Uiso 1 1 calc R . .
C33 C 0.2792(10) 0.1190(8) -0.3116(6) 0.065(3) Uani 1 1 d . . .
H33 H 0.1929 0.0916 -0.3403 0.078 Uiso 1 1 calc R . .
C4 C -0.0579(9) 0.2232(7) -0.0779(6) 0.054(2) Uani 1 1 d . . .
C6 C -0.0805(10) 0.3656(7) -0.1451(6) 0.054(2) Uani 1 1 d . . .
O2 O -0.0501(8) 0.2801(6) 0.1329(4) 0.075(2) Uani 1 1 d . . .
O1 O -0.3004(8) 0.5322(6) -0.1330(5) 0.078(2) Uani 1 1 d . . .
C15 C -0.1605(13) 0.3816(13) -0.2977(7) 0.097(4) Uani 1 1 d . . .
H15A H -0.1343 0.4109 -0.3422 0.146 Uiso 1 1 calc R . .
H15B H -0.2445 0.4088 -0.2781 0.146 Uiso 1 1 calc R . .
H15C H -0.1710 0.3041 -0.3244 0.146 Uiso 1 1 calc R . .
C3 C -0.1392(11) 0.2766(8) -0.0137(7) 0.066(3) Uani 1 1 d . A .
C14 C -0.0544(12) 0.4144(9) -0.2175(7) 0.069(3) Uani 1 1 d . . .
H14A H -0.0477 0.4926 -0.1894 0.083 Uiso 1 1 calc R . .
H14B H 0.0317 0.3929 -0.2390 0.083 Uiso 1 1 calc R . .
C23 C -0.1464(11) 0.1900(8) 0.2243(7) 0.064(2) Uani 1 1 d . . .
H23 H -0.2273 0.1733 0.1858 0.077 Uiso 1 1 calc R . .
C21 C -0.3036(10) 0.7275(9) -0.0623(8) 0.071(3) Uani 1 1 d . . .
H21 H -0.2481 0.7297 -0.0104 0.086 Uiso 1 1 calc R . .
C27 C 0.0723(11) 0.2725(9) 0.2648(6) 0.067(3) Uani 1 1 d . . .
H27 H 0.1423 0.3116 0.2524 0.081 Uiso 1 1 calc R . .
C31 C 0.5198(10) 0.1188(9) -0.3113(6) 0.062(2) Uani 1 1 d . . .
C32 C 0.3891(10) 0.0775(8) -0.3538(6) 0.063(2) Uani 1 1 d . . .
H32 H 0.3773 0.0221 -0.4106 0.075 Uiso 1 1 calc R . .
C16 C -0.3425(10) 0.6317(9) -0.1305(8) 0.066(3) Uani 1 1 d . . .
C24 C -0.1301(11) 0.1568(8) 0.2996(7) 0.068(3) Uani 1 1 d . . .
H24 H -0.2005 0.1170 0.3108 0.081 Uiso 1 1 calc R . .
C8 C -0.1621(12) 0.2399(10) 0.0625(7) 0.076(3) Uani 1 1 d . . .
H8A H -0.2449 0.2665 0.0867 0.091 Uiso 1 1 calc R . .
H8B H -0.1708 0.1614 0.0410 0.091 Uiso 1 1 calc R . .
C13 C -0.0959(12) 0.0178(8) -0.1293(9) 0.089(4) Uani 1 1 d . . .
H13A H -0.1257 0.0174 -0.1894 0.133 Uiso 1 1 calc R . .
H13B H -0.1725 0.0180 -0.0969 0.133 Uiso 1 1 calc R . .
H13C H -0.0484 -0.0456 -0.1341 0.133 Uiso 1 1 calc R . .
C7 C -0.1936(13) 0.5372(9) -0.0612(8) 0.080(3) Uani 1 1 d . . .
H7A H -0.2252 0.5687 -0.0018 0.096 Uiso 1 1 calc R . .
H7B H -0.1162 0.5820 -0.0637 0.096 Uiso 1 1 calc R . .
C29 C 0.4265(10) 0.2410(8) -0.1870(7) 0.068(3) Uani 1 1 d . . .
H29 H 0.4390 0.2960 -0.1300 0.081 Uiso 1 1 calc R . .
C26 C 0.0892(11) 0.2431(9) 0.3387(7) 0.069(3) Uani 1 1 d . . .
H26 H 0.1693 0.2640 0.3778 0.082 Uiso 1 1 calc R . .
C18 C -0.4669(11) 0.7276(15) -0.2119(13) 0.118(7) Uani 1 1 d . . .
H18 H -0.5226 0.7279 -0.2628 0.142 Uiso 1 1 calc R . .
C17 C -0.4217(12) 0.6263(11) -0.2105(9) 0.085(3) Uani 1 1 d . . .
H17 H -0.4437 0.5616 -0.2593 0.102 Uiso 1 1 calc R . .
C2 C -0.1852(16) 0.3796(10) -0.0087(8) 0.096(4) Uani 1 1 d . . .
C20 C -0.3491(11) 0.8234(10) -0.0716(10) 0.090(4) Uani 1 1 d . . .
H20 H -0.3185 0.8888 -0.0258 0.109 Uiso 1 1 calc R . .
C19 C -0.4313(11) 0.8260(10) -0.1404(11) 0.088(4) Uani 1 1 d . . .
C11A C -0.333(3) 0.413(3) 0.0368(19) 0.068(8) Uani 0.50 1 d P A 2
H11A H -0.3789 0.4621 0.0118 0.082 Uiso 0.50 1 calc PR A 2
H11B H -0.3931 0.3491 0.0248 0.082 Uiso 0.50 1 calc PR A 2
C11B C -0.2334(19) 0.4537(16) 0.0775(13) 0.051(4) Uani 0.50 1 d P A 1
H11C H -0.1998 0.4359 0.1303 0.062 Uiso 0.50 1 calc PR A 1
H11D H -0.2078 0.5290 0.0885 0.062 Uiso 0.50 1 calc PR A 1
C10B C -0.289(2) 0.469(2) 0.1403(17) 0.112(12) Uani 0.50 1 d P A 2
H10A H -0.2649 0.4152 0.1664 0.168 Uiso 0.50 1 calc PR A 2
H10B H -0.3618 0.5069 0.1693 0.168 Uiso 0.50 1 calc PR A 2
H10C H -0.2124 0.5191 0.1496 0.168 Uiso 0.50 1 calc PR A 2
C10A C -0.382(3) 0.429(4) 0.054(3) 0.103(13) Uani 0.50 1 d P A 1
H10D H -0.4161 0.4671 0.0157 0.154 Uiso 0.50 1 calc PR A 1
H10E H -0.4246 0.4514 0.1095 0.154 Uiso 0.50 1 calc PR A 1
H10F H -0.4011 0.3526 0.0231 0.154 Uiso 0.50 1 calc PR A 1

loop_
_atom_site_aniso_label
_atom_site_aniso_U_11
_atom_site_aniso_U_22
_atom_site_aniso_U_33
_atom_site_aniso_U_23
_atom_site_aniso_U_13
_atom_site_aniso_U_12
I2 0.1130(7) 0.1080(7) 0.0565(5) 0.0439(4) 0.0097(4) 0.0154(5)
I3 0.0793(6) 0.1480(9) 0.0611(5) 0.0111(5) 0.0134(4) 0.0218(5)
I1 0.0777(7) 0.1253(9) 0.2909(18) 0.1422(11) -0.0364(8) 0.0002(5)
O3 0.068(4) 0.064(4) 0.044(3) -0.005(3) -0.001(3) -0.003(3)
C30 0.054(5) 0.051(5) 0.053(5) 0.015(4) 0.009(4) -0.010(4)
C28 0.050(5) 0.062(6) 0.043(4) 0.009(4) -0.002(4) -0.001(4)
C5 0.068(5) 0.042(5) 0.043(4) 0.019(4) 0.002(4) -0.003(4)
C22 0.072(6) 0.064(6) 0.043(4) 0.023(4) 0.018(4) 0.006(5)
C25 0.070(6) 0.055(5) 0.053(5) 0.029(4) 0.019(4) 0.012(4)
C1 0.108(8) 0.045(5) 0.060(5) 0.032(4) 0.015(5) 0.029(5)
C12 0.062(5) 0.036(5) 0.066(6) 0.012(4) -0.003(4) 0.004(4)
C9 0.078(6) 0.042(5) 0.038(4) 0.009(3) -0.003(4) 0.005(4)
C33 0.058(5) 0.075(7) 0.043(5) 0.001(4) -0.012(4) 0.004(5)
C4 0.065(5) 0.047(5) 0.044(4) 0.014(4) -0.006(4) 0.005(4)
C6 0.075(6) 0.044(5) 0.043(4) 0.020(4) 0.000(4) 0.003(4)
O2 0.094(5) 0.089(5) 0.051(4) 0.036(4) 0.004(3) -0.003(4)
O1 0.093(5) 0.065(5) 0.076(5) 0.027(4) -0.005(4) 0.012(4)
C15 0.096(8) 0.157(13) 0.047(6) 0.048(7) -0.002(5) 0.024(8)
C3 0.097(7) 0.054(6) 0.060(5) 0.032(5) 0.019(5) 0.021(5)
C14 0.099(8) 0.065(6) 0.056(5) 0.037(5) 0.007(5) 0.011(5)
C23 0.074(6) 0.055(6) 0.078(6) 0.043(5) 0.010(5) 0.006(5)
C21 0.063(6) 0.078(7) 0.086(7) 0.046(6) 0.000(5) 0.015(5)
C27 0.080(7) 0.074(7) 0.052(5) 0.028(5) 0.014(5) -0.019(5)
C31 0.067(6) 0.078(7) 0.047(5) 0.033(5) 0.001(4) -0.004(5)
C32 0.080(6) 0.063(6) 0.035(4) 0.005(4) 0.003(4) 0.002(5)
C16 0.055(5) 0.079(7) 0.083(7) 0.052(6) 0.002(5) 0.005(5)
C24 0.084(7) 0.066(6) 0.069(6) 0.047(5) 0.003(5) -0.010(5)
C8 0.088(7) 0.092(8) 0.063(6) 0.039(6) 0.023(5) 0.031(6)
C13 0.088(8) 0.045(6) 0.119(10) 0.021(6) -0.023(7) -0.004(5)
C7 0.115(9) 0.062(6) 0.070(7) 0.033(5) -0.008(6) 0.030(6)
C29 0.072(6) 0.049(5) 0.056(5) -0.009(4) -0.015(5) 0.002(5)
C26 0.064(6) 0.088(7) 0.053(5) 0.029(5) -0.004(4) -0.014(5)
C18 0.047(6) 0.189(18) 0.191(17) 0.162(16) -0.010(8) 0.008(8)
C17 0.076(7) 0.090(8) 0.092(8) 0.044(7) -0.013(6) 0.005(6)
C2 0.163(12) 0.090(9) 0.070(7) 0.055(6) 0.054(7) 0.072(9)
C20 0.067(7) 0.066(7) 0.147(12) 0.060(8) -0.025(7) -0.007(5)
C19 0.051(6) 0.077(8) 0.151(13) 0.065(9) -0.011(7) -0.011(5)
C11A 0.08(2) 0.082(17) 0.050(13) 0.017(12) 0.038(14) 0.017(17)
C11B 0.053(11) 0.056(11) 0.047(10) 0.022(8) -0.002(9) 0.005(9)
C10B 0.071(14) 0.12(2) 0.081(17) -0.049(16) 0.014(13) 0.016(14)
C10A 0.07(2) 0.13(3) 0.09(2) -0.004(19) 0.051(15) 0.004(17)

loop_
_atom_type_symbol
_atom_type_description
_atom_type_scat_dispersion_real
_atom_type_scat_dispersion_imag
_atom_type_scat_source
C C 0.0033 0.0016 'International Tables Vol C Tables 4.2.6.8 and 6.1.1.4'
H H 0.0000 0.0000 'International Tables Vol C Tables 4.2.6.8 and 6.1.1.4'
O O 0.0106 0.0060 'International Tables Vol C Tables 4.2.6.8 and 6.1.1.4'
I I -0.4742 1.8119 'International Tables Vol C Tables 4.2.6.8 and 6.1.1.4'
N N 0.0061 0.0033 'International Tables Vol C Tables 4.2.6.8 and 6.1.1.4'

loop_
_geom_angle_atom_site_label_1
_geom_angle_atom_site_label_2
_geom_angle_atom_site_label_3
_geom_angle
C28 O3 C9 119.5(6)
C29 C30 C31 119.7(8)
O3 C28 C33 125.2(8)
O3 C28 C29 117.6(8)
C33 C28 C29 117.2(9)
C6 C5 C4 122.1(8)
C6 C5 C9 119.2(8)
C4 C5 C9 118.4(8)
C23 C22 C27 120.6(9)
C23 C22 O2 123.2(9)
C27 C22 O2 116.2(9)
C24 C25 C26 117.4(8)
C24 C25 I2 121.5(7)
C26 C25 I2 121.0(7)
C6 C1 C2 119.4(8)
C6 C1 C7 123.4(9)
C2 C1 C7 117.0(10)
C4 C12 C13 113.1(7)
O3 C9 C5 106.8(6)
C32 C33 C28 121.1(8)
C3 C4 C5 117.8(8)
C3 C4 C12 120.6(9)
C5 C4 C12 121.5(9)
C5 C6 C1 119.5(8)
C5 C6 C14 122.8(9)
C1 C6 C14 117.6(8)
C22 O2 C8 118.7(8)
C16 O1 C7 114.5(8)
C4 C3 C2 121.2(9)
C4 C3 C8 120.9(9)
C2 C3 C8 117.0(9)
C15 C14 C6 114.1(10)
C22 C23 C24 119.1(10)
C16 C21 C20 118.7(10)
C26 C27 C22 121.2(10)
C30 C31 C32 119.3(9)
C30 C31 I3 120.9(7)
C32 C31 I3 119.7(7)
C33 C32 C31 119.9(8)
C21 C16 O1 125.1(9)
C21 C16 C17 121.8(10)
O1 C16 C17 112.8(11)
C25 C24 C23 121.0(9)
O2 C8 C3 109.1(10)
O1 C7 C1 108.4(9)
C30 C29 C28 122.8(8)
C27 C26 C25 120.5(9)
C19 C18 C17 123.2(11)
C16 C17 C18 115.1(13)
C1 C2 C3 119.5(10)
C1 C2 C11B 118.0(11)
C3 C2 C11B 120.6(10)
C1 C2 C11A 116.4(13)
C3 C2 C11A 116.9(15)
C11B C2 C11A 40.7(13)
C19 C20 C21 124.0(12)
C20 C19 C18 116.9(11)
C20 C19 I1 124.0(10)
C18 C19 I1 118.9(9)
C10B C11A C2 104(2)
C10A C11B C2 100.4(19)

loop_
_geom_bond_atom_site_label_1
_geom_bond_atom_site_label_2
_geom_bond_distance
I2 C25 2.083(8)
I3 C31 2.085(11)
I1 C19 2.067(12)
O3 C28 1.361(11)
O3 C9 1.439(11)
C30 C29 1.341(14)
C30 C31 1.386(13)
C28 C33 1.391(12)
C28 C29 1.402(13)
C5 C6 1.396(12)
C5 C4 1.419(12)
C5 C9 1.503(13)
C22 C23 1.335(13)
C22 C27 1.352(14)
C22 O2 1.398(10)
C25 C24 1.367(14)
C25 C26 1.389(14)
C1 C6 1.398(14)
C1 C2 1.414(14)
C1 C7 1.508(13)
C12 C4 1.491(12)
C12 C13 1.568(13)
C33 C32 1.371(14)
C4 C3 1.372(13)
C6 C14 1.526(12)
O2 C8 1.437(13)
O1 C16 1.383(12)
O1 C7 1.456(12)
C15 C14 1.491(15)
C3 C2 1.430(14)
C3 C8 1.472(13)
C23 C24 1.396(12)
C21 C16 1.359(16)
C21 C20 1.410(14)
C27 C26 1.344(13)
C31 C32 1.405(14)
C16 C17 1.395(15)
C18 C19 1.40(2)
C18 C17 1.434(18)
C2 C11B 1.51(2)
C2 C11A 1.71(3)
C20 C19 1.303(17)
C11A C10B 1.55(4)
C11B C10A 1.49(4)

loop_
_platon_squeeze_void_nr
_platon_squeeze_void_average_x
_platon_squeeze_void_average_y
_platon_squeeze_void_average_z
_platon_squeeze_void_volume
_platon_squeeze_void_count_electrons
1 -0.028 0.500 0.500 436.1 -0.5
